data_7044273
loop_
_publ_author_name
'Feng, Xun'
'Guo, Nan'
'Chen, Haipeng'
'Wang, Helin'
'Chen, Xin'
'Yue, Lingyun'
'Ng, Seik Weng'
'Liu, Xinfang'
'Ma, Lufang'
'Wang, Liya'

_publ_section_title
;
 Series anionic host coordination polymers based on azoxybenzene
 carboxylate: structures, luminescence and magnetic properties
;
_journal_name_full 'Dalton Trans.'
_journal_paper_doi 10.1039/C7DT02974H
_journal_year 2017
_chemical_formula_moiety 'C16 H16 N2 O13 Sm, O, C10 H9 N2'
_chemical_formula_sum 'C26 H25 N4 O14 Sm'
_chemical_formula_weight 767.82
_chemical_name_systematic
;
 ? 
;
_space_group_crystal_system triclinic
_space_group_IT_number 2
_space_group_name_Hall '-P 1'
_space_group_name_H-M_alt 'P -1'
_symmetry_space_group_name_Hall '-P 1'
_symmetry_space_group_name_H-M 'P -1'
_atom_sites_solution_hydrogens mixed
_atom_sites_solution_primary direct
_audit_creation_date 2017-09-01
_audit_creation_method
;
Olex2 1.2
(compiled 2017.03.28 svn.r3405 for OlexSys, GUI svn.r5335)
;
_audit_update_record
;
2017-09-03 deposited with the CCDC.
2017-09-18 downloaded from the CCDC.
;
_cell_angle_alpha 108.803(9)
_cell_angle_beta 95.641(8)
_cell_angle_gamma 113.361(6)
_cell_formula_units_Z 2
_cell_length_a 10.889(4)
_cell_length_b 11.454(5)
_cell_length_c 13.192(9)
_cell_measurement_reflns_used 5009
_cell_measurement_temperature 293(2)
_cell_measurement_theta_max 28.386
_cell_measurement_theta_min 2.334
_cell_volume 1380.6(12)
_computing_cell_refinement 'SAINT v7.60A (Bruker, 2009)'
_computing_data_reduction 'SAINT v7.60A (Bruker, 2009)'
_computing_molecular_graphics 'Olex2 (Dolomanov et al., 2009)'
_computing_publication_material 'Olex2 (Dolomanov et al., 2009)'
_computing_structure_refinement 'ShelXL (Sheldrick, 2015)'
_computing_structure_solution 'SIR2004 (Burla et al., 2007)'
_diffrn_ambient_temperature 293(2)
_diffrn_measured_fraction_theta_full 0.979
_diffrn_measured_fraction_theta_max 0.978
_diffrn_measurement_device_type 'CCD area detector'
_diffrn_measurement_method 'phi and omega scans'
_diffrn_radiation_monochromator graphite
_diffrn_radiation_type MoK\a
_diffrn_radiation_wavelength 0.71073
_diffrn_reflns_av_R_equivalents 0.0188
_diffrn_reflns_av_unetI/netI 0.0421
_diffrn_reflns_Laue_measured_fraction_full 0.979
_diffrn_reflns_Laue_measured_fraction_max 0.978
_diffrn_reflns_limit_h_max 13
_diffrn_reflns_limit_h_min -13
_diffrn_reflns_limit_k_max 12
_diffrn_reflns_limit_k_min -13
_diffrn_reflns_limit_l_max 13
_diffrn_reflns_limit_l_min -15
_diffrn_reflns_number 7172
_diffrn_reflns_point_group_measured_fraction_full 0.979
_diffrn_reflns_point_group_measured_fraction_max 0.978
_diffrn_reflns_theta_full 25.242
_diffrn_reflns_theta_max 25.495
_diffrn_reflns_theta_min 1.689
_exptl_absorpt_coefficient_mu 2.209
_exptl_absorpt_correction_T_max 0.5768
_exptl_absorpt_correction_T_min 0.4646
_exptl_absorpt_correction_type multi-scan
_exptl_absorpt_process_details sadabs
_exptl_crystal_colour colorless
_exptl_crystal_density_diffrn 1.840
_exptl_crystal_density_method 'not measured'
_exptl_crystal_description block
_exptl_crystal_F_000 760
_exptl_crystal_size_max 0.41
_exptl_crystal_size_mid 0.32
_exptl_crystal_size_min 0.28
_refine_diff_density_max 2.632
_refine_diff_density_min -1.135
_refine_diff_density_rms 0.200
_refine_ls_extinction_method none
_refine_ls_goodness_of_fit_ref 1.076
_refine_ls_hydrogen_treatment mixed
_refine_ls_matrix_type full
_refine_ls_number_parameters 421
_refine_ls_number_reflns 5025
_refine_ls_number_restraints 0
_refine_ls_restrained_S_all 1.076
_refine_ls_R_factor_all 0.0439
_refine_ls_R_factor_gt 0.0388
_refine_ls_shift/su_max 0.001
_refine_ls_shift/su_mean 0.000
_refine_ls_structure_factor_coef Fsqd
_refine_ls_weighting_details 'w=1/[\s^2^(Fo^2^)+(0.0919P)^2^] where P=(Fo^2^+2Fc^2^)/3'
_refine_ls_weighting_scheme calc
_refine_ls_wR_factor_gt 0.1182
_refine_ls_wR_factor_ref 0.1255
_reflns_Friedel_coverage 0.000
_reflns_number_gt 4539
_reflns_number_total 5025
_reflns_threshold_expression 'I > 2\s(I)'
_cod_data_source_file c7dt02974h2.cif
_cod_data_source_block Sm
_cod_database_code 7044273
_shelx_shelxl_version_number 2014/7
_shelx_space_group_comment
;
The symmetry employed for this shelxl refinement is uniquely defined
by the following loop, which should always be used as a source of
symmetry information in preference to the above space-group names.
They are only intended as comments.
;
_shelx_estimated_absorpt_t_max 0.577
_shelx_estimated_absorpt_t_min 0.465
_exptl_absorpt_special_details none
_olex2_refinement_description
;
1. Fixed Uiso
 At 1.2 times of:
  All C(H) groups, All C(H,H,H) groups
 At 1.5 times of:
  All O(H) groups, All O(H,H) groups
2.a Aromatic/amide H refined with riding coordinates:
 C1(H1), C2(H2), C4(H4), C5(H5), C7(H7), C8(H8), C9(H9), C10(H10), C13(H13),
 C14(H14), C15(H15), C19(H19), C20(H20), C21(H21)
2.b Tetrahedral OH refined with riding coordinates:
 O1W(H1WA), O2W(H2WA), O4W(H4WA)
;
_olex2_submission_special_instructions 'No special instructions were received'

loop_
_space_group_symop_operation_xyz
'x, y, z'
'-x, -y, -z'

loop_
_atom_site_label
_atom_site_type_symbol
_atom_site_fract_x
_atom_site_fract_y
_atom_site_fract_z
_atom_site_U_iso_or_equiv
_atom_site_adp_type
_atom_site_occupancy
_atom_site_site_symmetry_order
_atom_site_calc_flag
_atom_site_refinement_flags_posn
Sm1 Sm 0.35703(2) -0.19386(2) 0.00715(2) 0.02266(13) Uani 1 1 d .
O1W O 0.1268(4) -0.3079(4) 0.0383(3) 0.0308(8) Uani 1 1 d .
H1WA H 0.1272 -0.3615 0.0671 0.046 Uiso 1 1 calc R
O1 O 1.3109(9) 0.3137(7) 0.3309(8) 0.108(3) Uani 1 1 d .
O2W O 0.3473(4) -0.0033(4) 0.1457(4) 0.0342(9) Uani 1 1 d .
H2WA H 0.3527 -0.0120 0.2050 0.051 Uiso 1 1 calc R
O2 O 1.2829(5) 0.4511(4) 0.1033(4) 0.0434(11) Uani 1 1 d .
O3W O 0.4388(5) -0.2475(4) -0.1724(4) 0.0357(10) Uani 1 1 d .
H3WA H 0.371(9) -0.264(8) -0.229(7) 0.054 Uiso 1 1 d R
H3WB H 0.455(8) -0.303(8) -0.196(7) 0.054 Uiso 1 1 d R
O3 O 1.1156(4) 0.5111(4) 0.1330(4) 0.0381(10) Uani 1 1 d .
O4W O 0.3051(4) -0.4382(4) -0.0551(3) 0.0316(9) Uani 1 1 d .
H4WA H 0.3530 -0.4540 -0.0967 0.047 Uiso 1 1 calc R
O4 O 0.6063(4) 0.0084(4) 0.0676(3) 0.0279(8) Uani 1 1 d .
O5 O 0.5812(4) -0.1981(4) 0.0447(4) 0.0388(10) Uani 1 1 d .
O5W O 0.5308(5) 0.4744(4) 0.1897(4) 0.0418(10) Uani 1 1 d .
O6 O 0.2021(6) -0.2402(5) -0.2987(4) 0.0584(15) Uani 1 1 d .
O7 O 0.1687(4) -0.2864(4) -0.1519(3) 0.0306(9) Uani 1 1 d .
O8 O 0.3796(4) -0.2290(4) 0.1745(3) 0.0324(9) Uani 1 1 d .
O9 O 0.3682(6) -0.0703(5) 0.3171(4) 0.0547(13) Uani 1 1 d .
N1 N 1.2370(6) 0.3672(5) 0.3058(5) 0.0456(14) Uani 1 1 d .
N2 N 1.1131(6) 0.3123(5) 0.2704(6) 0.0516(16) Uani 1 1 d .
N3 N 0.3127(6) 1.2633(5) 0.6492(5) 0.0411(13) Uani 1 1 d .
N4 N -0.0579(6) 0.5663(5) 0.2828(5) 0.0461(13) Uani 1 1 d .
C1 C -0.0051(10) 0.5977(7) 0.3864(7) 0.065(2) Uani 1 1 d .
H1 H -0.0187 0.5267 0.4105 0.078 Uiso 1 1 calc R
C2 C 0.0707(9) 0.7334(7) 0.4617(6) 0.060(2) Uani 1 1 d .
H2 H 0.1069 0.7532 0.5354 0.072 Uiso 1 1 calc R
C3 C 0.0917(6) 0.8382(6) 0.4265(5) 0.0355(13) Uani 1 1 d .
C4 C 0.0357(7) 0.8013(7) 0.3159(6) 0.0479(16) Uani 1 1 d .
H4 H 0.0486 0.8698 0.2888 0.058 Uiso 1 1 calc R
C5 C -0.0389(8) 0.6646(7) 0.2456(6) 0.0499(17) Uani 1 1 d .
H5 H -0.0764 0.6409 0.1712 0.060 Uiso 1 1 calc R
C6 C 0.1695(6) 0.9863(6) 0.5040(5) 0.0349(13) Uani 1 1 d .
C7 C 0.2311(9) 1.0248(7) 0.6121(6) 0.058(2) Uani 1 1 d .
H7 H 0.2281 0.9577 0.6384 0.070 Uiso 1 1 calc R
C8 C 0.2975(8) 1.1617(7) 0.6824(6) 0.0526(18) Uani 1 1 d .
H8 H 0.3336 1.1847 0.7569 0.063 Uiso 1 1 calc R
C9 C 0.2541(8) 1.2244(6) 0.5440(6) 0.0530(18) Uani 1 1 d .
H9 H 0.2604 1.2933 0.5191 0.064 Uiso 1 1 calc R
C10 C 0.1849(8) 1.0904(7) 0.4688(6) 0.0531(19) Uani 1 1 d .
H10 H 0.1487 1.0700 0.3949 0.064 Uiso 1 1 calc R
C11 C 1.2985(6) 0.5878(6) 0.2884(5) 0.0313(12) Uani 1 1 d .
C12 C 1.3028(7) 0.5169(6) 0.3545(6) 0.0386(14) Uani 1 1 d .
C13 C 1.3695(8) 0.5818(7) 0.4663(6) 0.0499(17) Uani 1 1 d .
H13 H 1.3747 0.5311 0.5079 0.060 Uiso 1 1 calc R
C14 C 1.4278(8) 0.7238(7) 0.5139(6) 0.0533(18) Uani 1 1 d .
H14 H 1.4715 0.7704 0.5893 0.064 Uiso 1 1 calc R
C15 C 1.4224(7) 0.7965(6) 0.4521(5) 0.0430(15) Uani 1 1 d .
H15 H 1.4596 0.8924 0.4863 0.052 Uiso 1 1 calc R
C16 C 1.3618(7) 0.7299(6) 0.3374(5) 0.0364(13) Uani 1 1 d .
C17 C 1.2258(6) 0.5096(5) 0.1644(5) 0.0297(12) Uani 1 1 d .
C18 C 1.0363(6) 0.1668(6) 0.2085(5) 0.0343(13) Uani 1 1 d .
C19 C 1.0924(6) 0.0768(6) 0.1740(6) 0.0372(14) Uani 1 1 d .
H19 H 1.1878 0.1096 0.1948 0.045 Uiso 1 1 calc R
C20 C 1.0089(6) -0.0606(6) 0.1094(5) 0.0346(13) Uani 1 1 d .
H20 H 1.0475 -0.1210 0.0873 0.042 Uiso 1 1 calc R
C21 C 0.8668(6) -0.1094(5) 0.0770(5) 0.0295(12) Uani 1 1 d .
H21 H 0.8099 -0.2025 0.0328 0.035 Uiso 1 1 calc R
C22 C 0.8088(6) -0.0183(5) 0.1109(5) 0.0272(11) Uani 1 1 d .
C23 C 0.8938(6) 0.1204(5) 0.1767(5) 0.0268(11) Uani 1 1 d .
C24 C 0.6576(6) -0.0729(5) 0.0714(5) 0.0269(11) Uani 1 1 d .
C25 C 0.3700(6) -0.1812(5) 0.2722(5) 0.0321(12) Uani 1 1 d .
C26 C 0.1652(6) -0.2224(5) -0.2138(5) 0.0282(12) Uani 1 1 d .
H1WB H 0.061(7) -0.344(7) -0.021(6) 0.034 Uiso 1 1 d R
H2WB H 0.405(7) 0.074(7) 0.158(6) 0.034 Uiso 1 1 d R
H4WB H 0.300(6) -0.489(6) 0.003(5) 0.034 Uiso 1 1 d R

loop_
_atom_site_aniso_label
_atom_site_aniso_U_11
_atom_site_aniso_U_22
_atom_site_aniso_U_33
_atom_site_aniso_U_23
_atom_site_aniso_U_13
_atom_site_aniso_U_12
Sm1 0.02066(18) 0.01594(17) 0.02761(18) 0.00593(12) 0.00494(12) 0.00717(12)
O1W 0.022(2) 0.034(2) 0.032(2) 0.0143(17) -0.0032(17) 0.0102(18)
O1 0.104(6) 0.074(5) 0.128(7) 0.031(5) -0.014(5) 0.041(5)
O2W 0.039(2) 0.0216(19) 0.044(2) 0.0125(18) 0.017(2) 0.0134(19)
O2 0.048(3) 0.030(2) 0.040(2) -0.0017(19) 0.002(2) 0.019(2)
O3W 0.037(2) 0.028(2) 0.042(3) 0.0096(19) 0.012(2) 0.017(2)
O3 0.027(2) 0.030(2) 0.050(3) 0.0163(19) 0.0045(19) 0.0073(18)
O4W 0.034(2) 0.0203(18) 0.035(2) 0.0065(16) 0.0094(18) 0.0109(17)
O4 0.0213(19) 0.0217(18) 0.037(2) 0.0103(16) 0.0024(16) 0.0086(16)
O5 0.027(2) 0.0184(19) 0.062(3) 0.0116(19) 0.010(2) 0.0052(17)
O5W 0.044(3) 0.027(2) 0.050(3) 0.0062(19) 0.012(2) 0.020(2)
O6 0.108(5) 0.059(3) 0.037(3) 0.022(2) 0.028(3) 0.060(3)
O7 0.028(2) 0.0222(18) 0.038(2) 0.0125(17) 0.0059(17) 0.0086(17)
O8 0.040(2) 0.027(2) 0.027(2) 0.0076(16) 0.0084(18) 0.0154(18)
O9 0.096(4) 0.032(2) 0.041(3) 0.012(2) 0.025(3) 0.034(3)
N1 0.035(3) 0.025(3) 0.074(4) 0.023(3) 0.007(3) 0.010(2)
N2 0.022(3) 0.025(3) 0.078(4) 0.000(3) 0.003(3) 0.003(2)
N3 0.042(3) 0.026(3) 0.043(3) 0.007(2) 0.008(3) 0.010(2)
N4 0.047(3) 0.031(3) 0.046(3) 0.006(2) 0.012(3) 0.011(3)
C1 0.096(7) 0.030(4) 0.057(5) 0.017(3) 0.004(5) 0.021(4)
C2 0.094(6) 0.027(3) 0.041(4) 0.006(3) -0.001(4) 0.019(4)
C3 0.035(3) 0.025(3) 0.035(3) 0.004(2) 0.007(3) 0.010(3)
C4 0.051(4) 0.034(3) 0.038(4) 0.010(3) -0.003(3) 0.007(3)
C5 0.048(4) 0.042(4) 0.035(4) 0.002(3) 0.000(3) 0.010(3)
C6 0.035(3) 0.025(3) 0.033(3) 0.006(2) 0.003(3) 0.008(3)
C7 0.084(6) 0.039(4) 0.043(4) 0.015(3) 0.006(4) 0.024(4)
C8 0.054(5) 0.044(4) 0.035(4) 0.003(3) -0.003(3) 0.013(4)
C9 0.069(5) 0.025(3) 0.054(4) 0.014(3) 0.004(4) 0.015(3)
C10 0.075(5) 0.032(3) 0.039(4) 0.013(3) -0.002(4) 0.015(4)
C11 0.025(3) 0.026(3) 0.036(3) 0.011(2) 0.007(2) 0.008(2)
C12 0.038(4) 0.027(3) 0.045(4) 0.019(3) 0.005(3) 0.007(3)
C13 0.055(4) 0.038(4) 0.047(4) 0.024(3) 0.002(3) 0.011(3)
C14 0.064(5) 0.041(4) 0.032(3) 0.012(3) 0.008(3) 0.005(3)
C15 0.049(4) 0.030(3) 0.033(3) 0.008(3) 0.007(3) 0.007(3)
C16 0.045(4) 0.029(3) 0.034(3) 0.013(3) 0.012(3) 0.016(3)
C17 0.030(3) 0.018(3) 0.036(3) 0.013(2) 0.003(2) 0.005(2)
C18 0.024(3) 0.027(3) 0.042(3) 0.010(3) -0.001(3) 0.009(2)
C19 0.024(3) 0.039(3) 0.052(4) 0.019(3) 0.007(3) 0.018(3)
C20 0.034(3) 0.032(3) 0.046(4) 0.016(3) 0.013(3) 0.022(3)
C21 0.033(3) 0.020(3) 0.036(3) 0.011(2) 0.007(3) 0.014(2)
C22 0.027(3) 0.022(3) 0.034(3) 0.012(2) 0.009(2) 0.011(2)
C23 0.020(3) 0.022(3) 0.031(3) 0.007(2) -0.001(2) 0.006(2)
C24 0.027(3) 0.020(3) 0.033(3) 0.010(2) 0.010(2) 0.010(2)
C25 0.030(3) 0.020(3) 0.036(3) 0.007(2) 0.004(2) 0.005(2)
C26 0.032(3) 0.020(3) 0.026(3) 0.005(2) 0.000(2) 0.011(2)

loop_
_atom_type_symbol
_atom_type_description
_atom_type_scat_dispersion_real
_atom_type_scat_dispersion_imag
_atom_type_scat_source
C C 0.0033 0.0016 'International Tables Vol C Tables 4.2.6.8 and 6.1.1.4'
H H 0.0000 0.0000 'International Tables Vol C Tables 4.2.6.8 and 6.1.1.4'
N N 0.0061 0.0033 'International Tables Vol C Tables 4.2.6.8 and 6.1.1.4'
O O 0.0106 0.0060 'International Tables Vol C Tables 4.2.6.8 and 6.1.1.4'
Sm Sm -0.1638 3.4418 'International Tables Vol C Tables 4.2.6.8 and 6.1.1.4'

loop_
_geom_angle_atom_site_label_1
_geom_angle_atom_site_label_2
_geom_angle_atom_site_label_3
_geom_angle
_geom_angle_site_symmetry_1
_geom_angle_site_symmetry_3
O1W Sm1 O3W 129.73(14) . .
O1W Sm1 O4 116.81(12) . 2_655
O1W Sm1 O4 152.01(13) . .
O1W Sm1 C24 151.97(15) . .
O2W Sm1 O1W 78.20(14) . .
O2W Sm1 O3W 139.41(14) . .
O2W Sm1 O4W 145.72(14) . .
O2W Sm1 O4 71.82(14) . 2_655
O2W Sm1 O4 75.44(13) . .
O2W Sm1 O5 113.16(15) . .
O2W Sm1 C24 94.44(15) . .
O3W Sm1 O4 77.68(13) . .
O3W Sm1 C24 72.37(16) . .
O4W Sm1 O1W 75.58(13) . .
O4W Sm1 O3W 74.87(13) . .
O4W Sm1 O4 140.63(14) . 2_655
O4W Sm1 O4 123.83(12) . .
O4W Sm1 O5 73.59(13) . .
O4W Sm1 C24 98.39(13) . .
O4 Sm1 O3W 69.04(13) 2_655 .
O4 Sm1 O4 62.98(14) 2_655 .
O4 Sm1 C24 25.97(12) . .
O4 Sm1 C24 85.45(13) 2_655 .
O5 Sm1 O1W 136.18(13) . .
O5 Sm1 O3W 69.55(16) . .
O5 Sm1 O4 51.00(12) . .
O5 Sm1 O4 106.79(13) . 2_655
O5 Sm1 C24 25.05(13) . .
O7 Sm1 O1W 66.38(14) . .
O7 Sm1 O2W 107.77(14) . .
O7 Sm1 O3W 69.66(15) . .
O7 Sm1 O4W 81.34(13) . .
O7 Sm1 O4 71.95(12) . 2_655
O7 Sm1 O4 131.32(13) . .
O7 Sm1 O5 136.31(14) . .
O7 Sm1 C24 140.69(14) . .
O8 Sm1 O1W 69.45(14) . .
O8 Sm1 O2W 74.10(14) . .
O8 Sm1 O3W 138.02(14) . .
O8 Sm1 O4W 76.24(13) . .
O8 Sm1 O4 142.72(12) . 2_655
O8 Sm1 O4 94.19(13) . .
O8 Sm1 O5 73.48(15) . .
O8 Sm1 O7 134.10(14) . .
O8 Sm1 C24 82.52(15) . .
Sm1 O1W H1WA 109.5 . .
Sm1 O1W H1WB 111(5) . .
H1WA O1W H1WB 115.1 . .
Sm1 O2W H2WA 109.5 . .
Sm1 O2W H2WB 118(5) . .
H2WA O2W H2WB 106.5 . .
Sm1 O3W H3WA 107(5) . .
Sm1 O3W H3WB 125(7) . .
H3WA O3W H3WB 102(8) . .
Sm1 O4W H4WA 109.5 . .
Sm1 O4W H4WB 122(3) . .
H4WA O4W H4WB 111.4 . .
Sm1 O4 Sm1 117.02(14) 2_655 .
C24 O4 Sm1 90.6(3) . .
C24 O4 Sm1 138.3(3) . 2_655
C24 O5 Sm1 97.8(3) . .
C26 O7 Sm1 122.7(3) . .
C25 O8 Sm1 140.1(4) . .
O1 N1 C12 114.7(6) . .
N2 N1 O1 127.4(6) . .
N2 N1 C12 115.3(5) . .
N1 N2 C18 121.5(5) . .
C9 N3 C8 115.8(6) . .
C1 N4 C5 120.5(6) . .
N4 C1 H1 119.0 . .
N4 C1 C2 122.0(7) . .
C2 C1 H1 119.0 . .
C1 C2 H2 120.4 . .
C3 C2 C1 119.2(7) . .
C3 C2 H2 120.4 . .
C2 C3 C4 117.3(6) . .
C2 C3 C6 121.8(6) . .
C4 C3 C6 120.9(5) . .
C3 C4 H4 119.8 . .
C5 C4 C3 120.4(6) . .
C5 C4 H4 119.8 . .
N4 C5 C4 120.5(7) . .
N4 C5 H5 119.8 . .
C4 C5 H5 119.8 . .
C7 C6 C3 121.7(6) . .
C7 C6 C10 117.0(6) . .
C10 C6 C3 121.3(6) . .
C6 C7 H7 119.8 . .
C6 C7 C8 120.3(7) . .
C8 C7 H7 119.8 . .
N3 C8 C7 123.1(7) . .
N3 C8 H8 118.5 . .
C7 C8 H8 118.5 . .
N3 C9 H9 117.6 . .
N3 C9 C10 124.8(6) . .
C10 C9 H9 117.6 . .
C6 C10 H10 120.5 . .
C9 C10 C6 118.9(7) . .
C9 C10 H10 120.5 . .
C12 C11 C17 120.6(5) . .
C16 C11 C12 117.9(6) . .
C16 C11 C17 121.5(5) . .
C11 C12 N1 119.4(6) . .
C11 C12 C13 123.2(6) . .
C13 C12 N1 117.4(6) . .
C12 C13 H13 121.2 . .
C14 C13 C12 117.6(6) . .
C14 C13 H13 121.2 . .
C13 C14 H14 119.7 . .
C15 C14 C13 120.7(7) . .
C15 C14 H14 119.7 . .
C14 C15 H15 119.4 . .
C14 C15 C16 121.1(6) . .
C16 C15 H15 119.4 . .
C11 C16 C15 119.4(6) . .
C11 C16 C25 122.5(5) . 1_665
C15 C16 C25 118.1(5) . 1_665
O2 C17 C11 117.6(5) . .
O3 C17 O2 125.6(6) . .
O3 C17 C11 116.8(5) . .
C19 C18 N2 125.4(6) . .
C19 C18 C23 120.6(6) . .
C23 C18 N2 113.8(5) . .
C18 C19 H19 119.7 . .
C20 C19 C18 120.6(6) . .
C20 C19 H19 119.7 . .
C19 C20 H20 120.1 . .
C19 C20 C21 119.8(5) . .
C21 C20 H20 120.1 . .
C20 C21 H21 120.0 . .
C20 C21 C22 119.9(5) . .
C22 C21 H21 120.0 . .
C21 C22 C24 118.4(5) . .
C23 C22 C21 119.9(5) . .
C23 C22 C24 121.6(4) . .
C18 C23 C26 119.5(5) . 2_655
C22 C23 C18 119.0(5) . .
C22 C23 C26 121.4(5) . 2_655
O4 C24 Sm1 63.5(3) . .
O4 C24 C22 120.1(5) . .
O5 C24 Sm1 57.2(3) . .
O5 C24 O4 120.6(5) . .
O5 C24 C22 119.2(5) . .
C22 C24 Sm1 174.7(4) . .
O8 C25 C16 115.7(5) . 1_445
O9 C25 O8 125.4(6) . .
O9 C25 C16 118.9(5) . 1_445
O6 C26 O7 124.4(5) . .
O6 C26 C23 120.0(5) . 2_655
O7 C26 C23 115.6(5) . 2_655

loop_
_geom_bond_atom_site_label_1
_geom_bond_atom_site_label_2
_geom_bond_distance
_geom_bond_site_symmetry_2
Sm1 O1W 2.472(4) .
Sm1 O2W 2.401(4) .
Sm1 O3W 2.586(5) .
Sm1 O4W 2.449(4) .
Sm1 O4 2.529(4) 2_655
Sm1 O4 2.601(4) .
Sm1 O5 2.465(4) .
Sm1 O7 2.393(4) .
Sm1 O8 2.375(4) .
Sm1 C24 2.907(6) .
O1W H1WA 0.8200 .
O1W H1WB 0.86(7) .
O1 N1 1.266(8) .
O2W H2WA 0.8200 .
O2W H2WB 0.80(7) .
O2 C17 1.252(7) .
O3W H3WA 0.91(9) .
O3W H3WB 0.71(7) .
O3 C17 1.238(7) .
O4W H4WA 0.8200 .
O4W H4WB 1.10(6) .
O4 Sm1 2.529(4) 2_655
O4 C24 1.273(6) .
O5 C24 1.242(6) .
O6 C26 1.210(7) .
O7 C26 1.268(6) .
O8 C25 1.260(7) .
O9 C25 1.226(7) .
N1 N2 1.203(7) .
N1 C12 1.445(7) .
N2 C18 1.424(7) .
N3 C8 1.328(9) .
N3 C9 1.316(9) .
N4 C1 1.301(10) .
N4 C5 1.320(9) .
C1 H1 0.9300 .
C1 C2 1.381(10) .
C2 H2 0.9300 .
C2 C3 1.368(9) .
C3 C4 1.380(9) .
C3 C6 1.488(8) .
C4 H4 0.9300 .
C4 C5 1.371(9) .
C5 H5 0.9300 .
C6 C7 1.360(10) .
C6 C10 1.371(9) .
C7 H7 0.9300 .
C7 C8 1.369(10) .
C8 H8 0.9300 .
C9 H9 0.9300 .
C9 C10 1.365(9) .
C10 H10 0.9300 .
C11 C12 1.379(8) .
C11 C16 1.373(8) .
C11 C17 1.532(8) .
C12 C13 1.383(10) .
C13 H13 0.9300 .
C13 C14 1.374(9) .
C14 H14 0.9300 .
C14 C15 1.352(9) .
C15 H15 0.9300 .
C15 C16 1.403(9) .
C16 C25 1.515(8) 1_665
C18 C19 1.376(8) .
C18 C23 1.393(8) .
C19 H19 0.9300 .
C19 C20 1.371(9) .
C20 H20 0.9300 .
C20 C21 1.385(8) .
C21 H21 0.9300 .
C21 C22 1.401(7) .
C22 C23 1.386(7) .
C22 C24 1.476(8) .
C23 C26 1.518(7) 2_655
C25 C16 1.515(8) 1_445
C26 C23 1.518(7) 2_655

loop_
_geom_torsion_atom_site_label_1
_geom_torsion_atom_site_label_2
_geom_torsion_atom_site_label_3
_geom_torsion_atom_site_label_4
_geom_torsion
_geom_torsion_site_symmetry_1
_geom_torsion_site_symmetry_4
Sm1 O4 C24 Sm1 -134.0(5) 2_655 .
Sm1 O4 C24 O5 -131.4(5) 2_655 .
Sm1 O4 C24 O5 2.5(5) . .
Sm1 O4 C24 C22 50.4(8) 2_655 .
Sm1 O4 C24 C22 -175.6(5) . .
Sm1 O5 C24 O4 -2.7(6) . .
Sm1 O5 C24 C22 175.5(4) . .
Sm1 O7 C26 O6 95.7(7) . .
Sm1 O7 C26 C23 -86.0(5) . 2_655
Sm1 O8 C25 O9 -15.4(10) . .
Sm1 O8 C25 C16 165.3(4) . 1_445
O1 N1 N2 C18 -27.0(13) . .
O1 N1 C12 C11 132.1(8) . .
O1 N1 C12 C13 -46.9(10) . .
N1 N2 C18 C19 -6.1(11) . .
N1 N2 C18 C23 178.3(7) . .
N1 C12 C13 C14 -177.6(6) . .
N2 N1 C12 C11 -64.7(9) . .
N2 N1 C12 C13 116.2(8) . .
N2 C18 C19 C20 -176.4(7) . .
N2 C18 C23 C22 176.5(6) . .
N2 C18 C23 C26 -2.8(8) . 2_655
N3 C9 C10 C6 2.4(13) . .
N4 C1 C2 C3 -0.4(14) . .
C1 N4 C5 C4 -0.7(12) . .
C1 C2 C3 C4 -0.4(12) . .
C1 C2 C3 C6 178.6(8) . .
C2 C3 C4 C5 0.6(11) . .
C2 C3 C6 C7 4.3(11) . .
C2 C3 C6 C10 -177.2(8) . .
C3 C4 C5 N4 -0.1(11) . .
C3 C6 C7 C8 -177.5(7) . .
C3 C6 C10 C9 178.3(7) . .
C4 C3 C6 C7 -176.8(7) . .
C4 C3 C6 C10 1.7(10) . .
C5 N4 C1 C2 0.9(13) . .
C6 C3 C4 C5 -178.3(6) . .
C6 C7 C8 N3 -4.0(13) . .
C7 C6 C10 C9 -3.1(12) . .
C8 N3 C9 C10 -2.2(12) . .
C9 N3 C8 C7 2.9(11) . .
C10 C6 C7 C8 3.9(12) . .
C11 C12 C13 C14 3.3(11) . .
C12 N1 N2 C18 172.3(6) . .
C12 C11 C16 C15 -2.8(9) . .
C12 C11 C16 C25 176.8(6) . 1_665
C12 C11 C17 O2 -71.3(8) . .
C12 C11 C17 O3 109.3(6) . .
C12 C13 C14 C15 -1.6(12) . .
C13 C14 C15 C16 -2.3(12) . .
C14 C15 C16 C11 4.5(11) . .
C14 C15 C16 C25 -175.1(6) . 1_665
C16 C11 C12 N1 179.9(6) . .
C16 C11 C12 C13 -1.1(10) . .
C16 C11 C17 O2 108.3(6) . .
C16 C11 C17 O3 -71.1(7) . .
C17 C11 C12 N1 -0.5(9) . .
C17 C11 C12 C13 178.5(6) . .
C17 C11 C16 C15 177.6(6) . .
C17 C11 C16 C25 -2.8(9) . 1_665
C18 C19 C20 C21 0.9(10) . .
C19 C18 C23 C22 0.7(9) . .
C19 C18 C23 C26 -178.7(6) . 2_655
C19 C20 C21 C22 -0.3(9) . .
C20 C21 C22 C23 0.0(9) . .
C20 C21 C22 C24 177.8(5) . .
C21 C22 C23 C18 -0.1(8) . .
C21 C22 C23 C26 179.2(5) . 2_655
C21 C22 C24 O4 -156.6(5) . .
C21 C22 C24 O5 25.2(8) . .
C23 C18 C19 C20 -1.1(10) . .
C23 C22 C24 O4 21.2(8) . .
C23 C22 C24 O5 -157.0(6) . .
C24 C22 C23 C18 -177.9(6) . .
C24 C22 C23 C26 1.5(8) . 2_655
